data_7061408
loop_
_publ_author_name
'Moret, Massimo'
'Gavezzotti, Angelo'

_publ_section_title
;
 The crystalline state of rubrene materials: intermolecular recognition,
 isomorphism, polymorphism, and periodic bond-chain analysis of
 morphologies
;
_journal_issue 16
_journal_name_full 'New Journal of Chemistry'
_journal_page_first 7626
_journal_page_last 7637
_journal_paper_doi 10.1039/D2NJ00861K
_journal_volume 46
_journal_year 2022
_chemical_formula_moiety 'C42 H26 N2 O4'
_chemical_formula_sum 'C42 H26 N2 O4'
_chemical_formula_weight 622.65
_chemical_name_systematic 5,11-bis(4-nitrophenyl)-6,12-diphenyltetracene
_chemical_properties_physical Oxygen-sensitive,Light-sensitive
_space_group_crystal_system triclinic
_space_group_IT_number 2
_space_group_name_Hall '-P 1'
_space_group_name_H-M_alt 'P -1'
_atom_sites_solution_hydrogens geom
_atom_sites_solution_primary direct
_audit_creation_method 'SHELXL-2018/3 & Rigaku CrystalClear-SM Expert 2.0'
_audit_update_record
;
2022-02-02 deposited with the CCDC.	2022-03-29 downloaded from the CCDC.
;
_cell_angle_alpha 88.436(5)
_cell_angle_beta 79.276(4)
_cell_angle_gamma 82.799(4)
_cell_formula_units_Z 1
_cell_length_a 7.15220(10)
_cell_length_b 8.3752(2)
_cell_length_c 13.2773(3)
_cell_measurement_reflns_used 32
_cell_measurement_temperature 293(2)
_cell_measurement_theta_max 27.9
_cell_measurement_theta_min 2.9
_cell_volume 775.26(3)
_computing_cell_refinement 'CrystalClear-SM Expert 2.0 r4 (Rigaku, 2009)'
_computing_data_collection 'CrystalClear-SM Expert 2.0 r4 (Rigaku, 2009)'
_computing_data_reduction 'CrystalClear-SM Expert 2.0 r4 (Rigaku, 2009)'
_computing_molecular_graphics 'SCHAKAL99 (E. Keller, 1999)'
_computing_structure_refinement 'SHELXL-2018/3 (Sheldrick, 2018)'
_computing_structure_solution 'SIR14 (Burla et al, J. Appl. Cryst. 2015 48 306-309)'
_diffrn_ambient_temperature 293(2)
_diffrn_detector 'Curved image plate'
_diffrn_detector_area_resol_mean 10
_diffrn_measured_fraction_theta_full 0.970
_diffrn_measured_fraction_theta_max 0.973
_diffrn_measurement_device 'Crystal Goniometer'
_diffrn_measurement_device_type 'Rigaku RAXIS II'
_diffrn_measurement_method 'profile data from \w-scans'
_diffrn_measurement_specimen_support Fiber
_diffrn_radiation_monochromator 'Graphite Monochromator'
_diffrn_radiation_type MoK\a
_diffrn_radiation_wavelength 0.71075
_diffrn_reflns_av_R_equivalents 0.1274
_diffrn_reflns_av_unetI/netI 0.1337
_diffrn_reflns_Laue_measured_fraction_full 0.970
_diffrn_reflns_Laue_measured_fraction_max 0.973
_diffrn_reflns_limit_h_max 9
_diffrn_reflns_limit_h_min -9
_diffrn_reflns_limit_k_max 10
_diffrn_reflns_limit_k_min -10
_diffrn_reflns_limit_l_max 17
_diffrn_reflns_limit_l_min -17
_diffrn_reflns_number 13362
_diffrn_reflns_point_group_measured_fraction_full 0.970
_diffrn_reflns_point_group_measured_fraction_max 0.973
_diffrn_reflns_theta_full 25.242
_diffrn_reflns_theta_max 27.569
_diffrn_reflns_theta_min 2.451
_diffrn_source 'Fine focus sealed tube'
_exptl_absorpt_coefficient_mu 0.086
_exptl_absorpt_correction_T_max 0.994
_exptl_absorpt_correction_T_min 0.981
_exptl_absorpt_correction_type numerical
_exptl_absorpt_process_details 'CrystalClear-SM Expert 2.0 r4 (Rigaku, 2009)'
_exptl_crystal_colour 'dark red'
_exptl_crystal_density_diffrn 1.334
_exptl_crystal_description wedge
_exptl_crystal_F_000 324
_exptl_crystal_preparation semiconductor
_exptl_crystal_recrystallization_method Sublimation
_exptl_crystal_size_max 0.20
_exptl_crystal_size_mid 0.20
_exptl_crystal_size_min 0.10
_refine_diff_density_max 0.207
_refine_diff_density_min -0.188
_refine_diff_density_rms 0.046
_refine_ls_extinction_method none
_refine_ls_goodness_of_fit_ref 0.944
_refine_ls_hydrogen_treatment constr
_refine_ls_matrix_type full
_refine_ls_number_parameters 217
_refine_ls_number_reflns 3490
_refine_ls_number_restraints 0
_refine_ls_restrained_S_all 0.944
_refine_ls_R_factor_all 0.1705
_refine_ls_R_factor_gt 0.0745
_refine_ls_shift/su_max 0.001
_refine_ls_shift/su_mean 0.000
_refine_ls_structure_factor_coef Fsqd
_refine_ls_weighting_details 'w=1/[\s^2^(Fo^2^)+(0.0323P)^2^] where P=(Fo^2^+2Fc^2^)/3'
_refine_ls_weighting_scheme calc
_refine_ls_wR_factor_gt 0.1504
_refine_ls_wR_factor_ref 0.2186
_reflns_Friedel_coverage 0.000
_reflns_number_gt 1505
_reflns_number_total 3490
_reflns_threshold_expression 'I > 2\s(I)'
_cod_data_source_file d2nj00861k2.cif
_cod_data_source_block CIYNAB01
_cod_depositor_comments
;
The following automatic conversions were performed:

data item '_exptl_absorpt_correction_type' value 'Numerical' was
changed to 'numerical' in accordance with the
/home/data/users/saulius/crontab/automatic-downloads/rss-feeds/RSC/lib/dictionaries/cif_core.dic
dictionary named 'cif_core.dic' version 2.4.2 last updated on
2011-04-26.

Automatic conversion script
Id: cif_fix_values 7556 2019-12-06 15:28:31Z antanas 

 Adding full bibliography for 7061408.cif.
;
_cod_database_code 7061408
_shelx_space_group_comment
;
The symmetry employed for this shelxl refinement is uniquely defined
by the following loop, which should always be used as a source of
symmetry information in preference to the above space-group names.
They are only intended as comments.
;

loop_
_space_group_symop_operation_xyz
'x, y, z'
'-x, -y, -z'

loop_
_atom_site_label
_atom_site_type_symbol
_atom_site_fract_x
_atom_site_fract_y
_atom_site_fract_z
_atom_site_U_iso_or_equiv
_atom_site_adp_type
_atom_site_occupancy
_atom_site_site_symmetry_order
_atom_site_calc_flag
_atom_site_refinement_flags_posn
_atom_site_refinement_flags_adp
_atom_site_refinement_flags_occupancy
_atom_site_disorder_assembly
_atom_site_disorder_group
O1 O -0.4792(7) 0.3171(5) 0.5692(3) 0.1600(18) Uani 1 1 d . . . . .
N N -0.3535(7) 0.2070(6) 0.5423(3) 0.0999(12) Uani 1 1 d . . . . .
O2 O -0.2584(6) 0.1335(6) 0.6001(3) 0.1446(16) Uani 1 1 d . . . . .
C1 C 0.0531(4) 0.2744(3) 0.1546(2) 0.0515(7) Uani 1 1 d . . . . .
C2 C -0.0550(5) 0.4200(4) 0.1412(3) 0.0664(9) Uani 1 1 d . . . . .
H1 H -0.101521 0.439931 0.080575 0.080 Uiso 1 1 calc R U . . .
C3 C -0.0945(6) 0.5359(4) 0.2166(3) 0.0832(12) Uani 1 1 d . . . . .
H2 H -0.167181 0.633073 0.206440 0.100 Uiso 1 1 calc R U . . .
C4 C -0.0276(6) 0.5089(4) 0.3061(3) 0.0852(12) Uani 1 1 d . . . . .
H3 H -0.056875 0.586382 0.357316 0.102 Uiso 1 1 calc R U . . .
C5 C 0.0832(6) 0.3667(4) 0.3202(3) 0.0754(10) Uani 1 1 d . . . . .
H4 H 0.131086 0.349048 0.380580 0.090 Uiso 1 1 calc R U . . .
C6 C 0.1243(5) 0.2489(4) 0.2447(2) 0.0627(9) Uani 1 1 d . . . . .
H5 H 0.199540 0.152965 0.254694 0.075 Uiso 1 1 calc R U . . .
C7 C -0.2287(4) 0.0706(3) 0.2307(2) 0.0517(7) Uani 1 1 d . . . . .
C8 C -0.3558(5) 0.2091(4) 0.2628(3) 0.0624(9) Uani 1 1 d . . . . .
H6 H -0.412001 0.271983 0.215048 0.075 Uiso 1 1 calc R U . . .
C9 C -0.3977(5) 0.2523(4) 0.3641(3) 0.0712(10) Uani 1 1 d . . . . .
H7 H -0.480101 0.345049 0.385148 0.085 Uiso 1 1 calc R U . . .
C10 C -0.3164(5) 0.1568(5) 0.4343(3) 0.0709(10) Uani 1 1 d . . . . .
C11 C -0.1952(6) 0.0179(4) 0.4058(3) 0.0723(10) Uani 1 1 d . . . . .
H8 H -0.143418 -0.046486 0.454448 0.087 Uiso 1 1 calc R U . . .
C12 C -0.1526(5) -0.0235(4) 0.3039(3) 0.0631(9) Uani 1 1 d . . . . .
H9 H -0.070829 -0.116950 0.283771 0.076 Uiso 1 1 calc R U . . .
C13 C 0.1031(4) 0.1559(3) 0.0674(2) 0.0508(7) Uani 1 1 d . . . . .
C14 C -0.0217(4) 0.0432(3) 0.0492(2) 0.0485(7) Uani 1 1 d . . . . .
C15 C -0.1873(4) 0.0136(3) 0.1217(2) 0.0498(7) Uani 1 1 d . . . . .
C16 C -0.3156(4) -0.0877(3) 0.0971(2) 0.0494(7) Uani 1 1 d . . . . .
C17 C -0.4852(5) -0.1175(4) 0.1690(3) 0.0619(8) Uani 1 1 d . . . . .
H10 H -0.512105 -0.066929 0.232497 0.074 Uiso 1 1 calc R U . . .
C18 C -0.6060(5) -0.2173(4) 0.1464(3) 0.0658(9) Uani 1 1 d . . . . .
H11 H -0.715120 -0.233953 0.193851 0.079 Uiso 1 1 calc R U . . .
C19 C -0.5668(5) -0.2960(4) 0.0511(3) 0.0676(9) Uani 1 1 d . . . . .
H12 H -0.653055 -0.361361 0.035135 0.081 Uiso 1 1 calc R U . . .
C20 C -0.4053(5) -0.2779(4) -0.0179(3) 0.0606(8) Uani 1 1 d . . . . .
H13 H -0.379319 -0.335655 -0.078821 0.073 Uiso 1 1 calc R U . . .
C21 C -0.2732(4) -0.1711(3) 0.0013(2) 0.0517(7) Uani 1 1 d . . . . .

loop_
_atom_site_aniso_label
_atom_site_aniso_U_11
_atom_site_aniso_U_22
_atom_site_aniso_U_33
_atom_site_aniso_U_23
_atom_site_aniso_U_13
_atom_site_aniso_U_12
O1 0.218(5) 0.148(3) 0.086(2) -0.049(2) 0.011(3) 0.036(3)
N 0.113(3) 0.118(3) 0.063(2) -0.018(2) 0.003(2) -0.014(3)
O2 0.146(3) 0.212(4) 0.068(2) -0.029(3) -0.020(2) 0.017(3)
C1 0.0571(19) 0.0470(16) 0.0513(17) -0.0064(14) -0.0099(15) -0.0091(14)
C2 0.089(3) 0.0469(17) 0.063(2) -0.0009(15) -0.0170(19) -0.0047(17)
C3 0.117(3) 0.0450(18) 0.083(3) -0.0096(18) -0.011(2) 0.0023(19)
C4 0.119(4) 0.060(2) 0.075(3) -0.028(2) -0.009(2) -0.012(2)
C5 0.089(3) 0.082(2) 0.060(2) -0.0167(19) -0.018(2) -0.019(2)
C6 0.066(2) 0.0582(19) 0.063(2) -0.0098(16) -0.0091(17) -0.0023(16)
C7 0.0528(18) 0.0462(15) 0.0556(19) -0.0077(14) -0.0064(14) -0.0077(13)
C8 0.062(2) 0.0605(19) 0.062(2) -0.0111(16) -0.0081(16) 0.0008(16)
C9 0.062(2) 0.072(2) 0.073(2) -0.0228(19) 0.0022(19) 0.0002(18)
C10 0.077(3) 0.081(2) 0.052(2) -0.0155(19) 0.0026(18) -0.018(2)
C11 0.096(3) 0.065(2) 0.056(2) 0.0000(17) -0.009(2) -0.015(2)
C12 0.079(2) 0.0532(18) 0.056(2) -0.0041(16) -0.0069(18) -0.0090(16)
C13 0.0575(19) 0.0451(15) 0.0504(17) -0.0068(13) -0.0124(15) -0.0031(14)
C14 0.0513(18) 0.0431(15) 0.0515(18) -0.0048(13) -0.0104(14) -0.0045(13)
C15 0.0542(19) 0.0431(15) 0.0521(18) -0.0035(13) -0.0117(14) -0.0031(13)
C16 0.0505(18) 0.0464(15) 0.0494(17) -0.0039(13) -0.0075(14) 0.0003(13)
C17 0.061(2) 0.0581(18) 0.063(2) -0.0144(16) -0.0008(16) -0.0065(16)
C18 0.057(2) 0.064(2) 0.073(2) -0.0078(18) -0.0002(17) -0.0102(16)
C19 0.064(2) 0.063(2) 0.079(3) -0.0049(18) -0.0095(19) -0.0217(17)
C20 0.069(2) 0.0550(17) 0.060(2) -0.0092(15) -0.0111(16) -0.0152(16)
C21 0.056(2) 0.0441(15) 0.0551(19) -0.0028(14) -0.0111(15) -0.0031(14)

loop_
_atom_type_symbol
_atom_type_description
_atom_type_scat_dispersion_real
_atom_type_scat_dispersion_imag
_atom_type_scat_source
C C 0.0033 0.0016 'International Tables Vol C Tables 4.2.6.8 and 6.1.1.4'
H H 0.0000 0.0000 'International Tables Vol C Tables 4.2.6.8 and 6.1.1.4'
N N 0.0061 0.0033 'International Tables Vol C Tables 4.2.6.8 and 6.1.1.4'
O O 0.0106 0.0060 'International Tables Vol C Tables 4.2.6.8 and 6.1.1.4'

loop_
_geom_angle_atom_site_label_1
_geom_angle_atom_site_label_2
_geom_angle_atom_site_label_3
_geom_angle
_geom_angle_site_symmetry_1
_geom_angle_site_symmetry_3
_geom_angle_publ_flag
O1 N O2 123.9(4) . . ?
O1 N C10 118.0(4) . . ?
O2 N C10 118.0(4) . . ?
C2 C1 C6 118.5(3) . . ?
C2 C1 C13 118.9(3) . . ?
C6 C1 C13 122.4(3) . . ?
C1 C2 C3 120.8(3) . . ?
C4 C3 C2 120.4(4) . . ?
C3 C4 C5 119.7(3) . . ?
C4 C5 C6 120.4(3) . . ?
C5 C6 C1 120.0(3) . . ?
C12 C7 C8 118.5(3) . . ?
C12 C7 C15 119.0(3) . . ?
C8 C7 C15 122.3(3) . . ?
C9 C8 C7 120.5(3) . . ?
C10 C9 C8 119.2(3) . . ?
C9 C10 C11 121.8(3) . . ?
C9 C10 N 119.3(4) . . ?
C11 C10 N 118.8(4) . . ?
C10 C11 C12 118.5(4) . . ?
C11 C12 C7 121.5(3) . . ?
C21 C13 C14 120.8(3) 2 . ?
C21 C13 C1 115.8(3) 2 . ?
C14 C13 C1 123.1(3) . . ?
C15 C14 C13 122.5(3) . . ?
C15 C14 C14 118.9(3) . 2 ?
C13 C14 C14 118.6(3) . 2 ?
C16 C15 C14 120.6(3) . . ?
C16 C15 C7 115.1(3) . . ?
C14 C15 C7 124.0(2) . . ?
C15 C16 C17 121.5(3) . . ?
C15 C16 C21 120.1(3) . . ?
C17 C16 C21 118.4(3) . . ?
C18 C17 C16 121.5(3) . . ?
C17 C18 C19 120.1(3) . . ?
C20 C19 C18 121.1(3) . . ?
C19 C20 C21 121.3(3) . . ?
C13 C21 C16 120.4(3) 2 . ?
C13 C21 C20 121.8(3) 2 . ?
C16 C21 C20 117.7(3) . . ?

loop_
_geom_bond_atom_site_label_1
_geom_bond_atom_site_label_2
_geom_bond_distance
_geom_bond_site_symmetry_2
_geom_bond_publ_flag
O1 N 1.215(5) . ?
N O2 1.221(5) . ?
N C10 1.473(5) . ?
C1 C2 1.386(4) . ?
C1 C6 1.386(4) . ?
C1 C13 1.508(4) . ?
C2 C3 1.380(4) . ?
C3 C4 1.364(5) . ?
C4 C5 1.374(5) . ?
C5 C6 1.391(4) . ?
C7 C12 1.382(4) . ?
C7 C8 1.404(4) . ?
C7 C15 1.501(4) . ?
C8 C9 1.371(4) . ?
C9 C10 1.374(5) . ?
C10 C11 1.377(5) . ?
C11 C12 1.375(4) . ?
C13 C21 1.395(4) 2 ?
C13 C14 1.432(4) . ?
C14 C15 1.424(4) . ?
C14 C14 1.473(5) 2 ?
C15 C16 1.411(4) . ?
C16 C17 1.442(4) . ?
C16 C21 1.432(4) . ?
C17 C18 1.351(4) . ?
C18 C19 1.408(4) . ?
C19 C20 1.356(4) . ?
C20 C21 1.439(4) . ?
